data_4104931
loop_
_publ_author_name
'Cornelia M. M\"omming'
'Silke Fr\"omel'
'Gerald Kehr'
'Roland Fr\"ohlich'
'Stefan Grimme'
'Gerhard Erker'

_publ_section_title
;
 Reactions of an Intramolecular Frustrated Lewis Pair with Unsaturated
 Substrates: Evidence for a Concerted Olefin Addition Reaction
;
_journal_name_full 'Journal of the American Chemical Society'
_journal_page_first 12280
_journal_page_last 12289
_journal_paper_doi 10.1021/ja903511s
_journal_volume 131
_journal_year 2009
_chemical_formula_sum 'C48 H45 B F10 P'
_chemical_formula_weight 853.62
_chemical_name_systematic
; 
 ? 
;
_space_group_IT_number 2
_symmetry_cell_setting triclinic
_symmetry_space_group_name_Hall '-P 1'
_symmetry_space_group_name_H-M 'P -1'
_atom_sites_solution_hydrogens geom
_atom_sites_solution_primary direct
_atom_sites_solution_secondary difmap
_audit_creation_method SHELXL-97
_cell_angle_alpha 74.541(2)
_cell_angle_beta 72.625(2)
_cell_angle_gamma 82.110(2)
_cell_formula_units_Z 2
_cell_length_a 12.1477(5)
_cell_length_b 12.2155(5)
_cell_length_c 15.1806(6)
_cell_measurement_reflns_used 6815
_cell_measurement_temperature 223(2)
_cell_measurement_theta_max 68.25
_cell_measurement_theta_min 0.88
_cell_volume 2068.01(15)
_computing_cell_refinement 'Collect (Nonius B.V., 1998)'
_computing_data_collection 'Collect (Nonius B.V., 1998)'
_computing_data_reduction 'Denzo-SMN (Otwinowski & Minor, 1997)'
_computing_molecular_graphics 'XP (BrukerAXS, 2000)'
_computing_publication_material 'SHELXL-97 (Sheldrick, 1997)'
_computing_structure_refinement 'SHELXL-97 (Sheldrick, 1997)'
_computing_structure_solution 'SHELXS-97 (Sheldrick, 1990)'
_diffrn_ambient_temperature 223(2)
_diffrn_measured_fraction_theta_full 0.965
_diffrn_measured_fraction_theta_max 0.965
_diffrn_measurement_device_type 'Nonius KappaCCD APEXII'
_diffrn_measurement_method '\w and \f scans'
_diffrn_radiation_monochromator graphite
_diffrn_radiation_source 'fine-focus sealed tube'
_diffrn_radiation_type CuK\a
_diffrn_radiation_wavelength 1.54178
_diffrn_reflns_av_R_equivalents 0.049
_diffrn_reflns_av_sigmaI/netI 0.0261
_diffrn_reflns_limit_h_max 14
_diffrn_reflns_limit_h_min -10
_diffrn_reflns_limit_k_max 14
_diffrn_reflns_limit_k_min -14
_diffrn_reflns_limit_l_max 18
_diffrn_reflns_limit_l_min -16
_diffrn_reflns_number 30905
_diffrn_reflns_theta_full 68.05
_diffrn_reflns_theta_max 68.05
_diffrn_reflns_theta_min 3.76
_exptl_absorpt_coefficient_mu 1.281
_exptl_absorpt_correction_T_max 0.8826
_exptl_absorpt_correction_T_min 0.6999
_exptl_absorpt_correction_type multi-scan
_exptl_absorpt_process_details 'Denzo (Otwinowski, Borek, Majewski & Minor, 2003)'
_exptl_crystal_colour colourless
_exptl_crystal_density_diffrn 1.371
_exptl_crystal_description plate
_exptl_crystal_F_000 886
_exptl_crystal_size_max 0.30
_exptl_crystal_size_mid 0.20
_exptl_crystal_size_min 0.10
_refine_diff_density_max 0.313
_refine_diff_density_min -0.300
_refine_diff_density_rms 0.042
_refine_ls_extinction_method none
_refine_ls_goodness_of_fit_ref 1.043
_refine_ls_hydrogen_treatment riding
_refine_ls_matrix_type full
_refine_ls_number_parameters 547
_refine_ls_number_reflns 7290
_refine_ls_number_restraints 0
_refine_ls_restrained_S_all 1.043
_refine_ls_R_factor_all 0.0521
_refine_ls_R_factor_gt 0.0485
_refine_ls_shift/su_max 0.001
_refine_ls_shift/su_mean 0.000
_refine_ls_structure_factor_coef Fsqd
_refine_ls_weighting_details 'calc w=1/[\s^2^(Fo^2^)+(0.0679P)^2^+0.8727P] where P=(Fo^2^+2Fc^2^)/3'
_refine_ls_weighting_scheme calc
_refine_ls_wR_factor_gt 0.1296
_refine_ls_wR_factor_ref 0.1334
_reflns_number_gt 6649
_reflns_number_total 7290
_reflns_threshold_expression >2sigma(I)
_cod_data_source_file ja903511s_si_002.cif
_cod_data_source_block erk4716
_cod_database_code 4104931

loop_
_symmetry_equiv_pos_as_xyz
'x, y, z'
'-x, -y, -z'

loop_
_atom_site_label
_atom_site_type_symbol
_atom_site_fract_x
_atom_site_fract_y
_atom_site_fract_z
_atom_site_U_iso_or_equiv
_atom_site_adp_type
_atom_site_occupancy
_atom_site_symmetry_multiplicity
_atom_site_calc_flag
_atom_site_refinement_flags
P1 P 0.92252(4) 0.13524(4) 0.24840(3) 0.04202(14) Uani 1 1 d .
B1 B 0.87883(18) -0.14311(17) 0.35749(14) 0.0410(4) Uani 1 1 d .
C1 C 0.91138(19) 0.06761(16) 0.37147(14) 0.0479(4) Uani 1 1 d .
H1A H 0.9569 0.1061 0.3964 0.057 Uiso 1 1 calc R
H1B H 0.8307 0.0705 0.4096 0.057 Uiso 1 1 calc R
C2 C 0.95841(17) -0.05655(16) 0.37531(14) 0.0452(4) Uani 1 1 d .
H2A H 0.9721 -0.0891 0.4378 0.054 Uiso 1 1 calc R
H2B H 1.0336 -0.0558 0.3278 0.054 Uiso 1 1 calc R
C3 C 0.83041(16) 0.05255(15) 0.21806(13) 0.0410(4) Uani 1 1 d .
H3 H 0.8580 0.0606 0.1485 0.049 Uiso 1 1 calc R
C4 C 0.82022(16) -0.08055(15) 0.26649(13) 0.0400(4) Uani 1 1 d .
H4 H 0.8565 -0.1210 0.2154 0.048 Uiso 1 1 calc R
C5 C 0.68769(16) -0.08519(17) 0.28771(14) 0.0465(4) Uani 1 1 d .
H5 H 0.6577 -0.1579 0.3302 0.056 Uiso 1 1 calc R
C6 C 0.65196(19) -0.05193(18) 0.19420(15) 0.0530(5) Uani 1 1 d .
H6A H 0.5751 -0.0771 0.2040 0.064 Uiso 1 1 calc R
H6B H 0.7077 -0.0848 0.1450 0.064 Uiso 1 1 calc R
C7 C 0.65174(19) 0.07988(18) 0.16682(15) 0.0541(5) Uani 1 1 d .
H7A H 0.7003 0.1077 0.1021 0.065 Uiso 1 1 calc R
H7B H 0.5732 0.1149 0.1721 0.065 Uiso 1 1 calc R
C8 C 0.70219(17) 0.10322(17) 0.24054(14) 0.0484(4) Uani 1 1 d .
H8 H 0.6919 0.1832 0.2460 0.058 Uiso 1 1 calc R
C9 C 0.64144(17) 0.01692(18) 0.32981(14) 0.0508(5) Uani 1 1 d .
H9A H 0.6681 0.0148 0.3852 0.061 Uiso 1 1 calc R
H9B H 0.5570 0.0281 0.3453 0.061 Uiso 1 1 calc R
C11 C 0.86851(18) 0.28425(16) 0.21813(14) 0.0469(4) Uani 1 1 d .
C12 C 0.8041(2) 0.34411(17) 0.28719(15) 0.0520(5) Uani 1 1 d .
C13 C 0.7685(2) 0.45748(17) 0.25709(16) 0.0556(5) Uani 1 1 d .
H13 H 0.7266 0.4971 0.3032 0.067 Uiso 1 1 calc R
C14 C 0.79172(19) 0.51463(17) 0.16265(17) 0.0549(5) Uani 1 1 d .
C15 C 0.85227(19) 0.45414(17) 0.09608(15) 0.0534(5) Uani 1 1 d .
H15 H 0.8685 0.4916 0.0313 0.064 Uiso 1 1 calc R
C16 C 0.89021(18) 0.34018(17) 0.12067(14) 0.0491(4) Uani 1 1 d .
C17 C 0.7678(3) 0.2933(2) 0.39261(16) 0.0707(7) Uani 1 1 d .
H17A H 0.7254 0.3512 0.4250 0.106 Uiso 1 1 calc R
H17B H 0.8358 0.2650 0.4148 0.106 Uiso 1 1 calc R
H17C H 0.7189 0.2312 0.4060 0.106 Uiso 1 1 calc R
C18 C 0.7495(2) 0.63711(19) 0.1337(2) 0.0730(7) Uani 1 1 d .
H18A H 0.7785 0.6647 0.0654 0.109 Uiso 1 1 calc R
H18B H 0.7770 0.6826 0.1653 0.109 Uiso 1 1 calc R
H18C H 0.6656 0.6429 0.1517 0.109 Uiso 1 1 calc R
C19 C 0.9485(2) 0.28484(19) 0.03931(15) 0.0631(6) Uani 1 1 d .
H19A H 0.9462 0.3384 -0.0203 0.095 Uiso 1 1 calc R
H19B H 0.9086 0.2181 0.0466 0.095 Uiso 1 1 calc R
H19C H 1.0283 0.2625 0.0393 0.095 Uiso 1 1 calc R
C21 C 1.07697(17) 0.13392(16) 0.18526(13) 0.0462(4) Uani 1 1 d .
C22 C 1.1423(2) 0.21259(18) 0.19865(15) 0.0543(5) Uani 1 1 d .
C23 C 1.2571(2) 0.2232(2) 0.14474(17) 0.0633(6) Uani 1 1 d .
H23 H 1.2996 0.2764 0.1533 0.076 Uiso 1 1 calc R
C24 C 1.3111(2) 0.1597(2) 0.07978(16) 0.0605(6) Uani 1 1 d .
C25 C 1.24749(18) 0.07975(19) 0.07058(15) 0.0546(5) Uani 1 1 d .
H25 H 1.2835 0.0336 0.0281 0.066 Uiso 1 1 calc R
C26 C 1.13271(17) 0.06491(17) 0.12152(14) 0.0475(4) Uani 1 1 d .
C27 C 1.0974(3) 0.2867(2) 0.26868(19) 0.0743(7) Uani 1 1 d .
H27A H 1.1617 0.3094 0.2837 0.111 Uiso 1 1 calc R
H27B H 1.0462 0.2444 0.3263 0.111 Uiso 1 1 calc R
H27C H 1.0552 0.3538 0.2410 0.111 Uiso 1 1 calc R
C28 C 1.4348(2) 0.1735(3) 0.0213(2) 0.0865(9) Uani 1 1 d .
H28A H 1.4610 0.2426 0.0263 0.130 Uiso 1 1 calc R
H28B H 1.4403 0.1782 -0.0447 0.130 Uiso 1 1 calc R
H28C H 1.4828 0.1086 0.0446 0.130 Uiso 1 1 calc R
C29 C 1.0768(2) -0.0281(2) 0.10582(17) 0.0611(6) Uani 1 1 d .
H29A H 1.0223 0.0053 0.0691 0.092 Uiso 1 1 calc R
H29B H 1.0364 -0.0743 0.1667 0.092 Uiso 1 1 calc R
H29C H 1.1357 -0.0754 0.0715 0.092 Uiso 1 1 calc R
C31 C 0.77503(16) -0.19891(16) 0.45355(13) 0.0446(4) Uani 1 1 d .
C32 C 0.72159(17) -0.29315(17) 0.45476(14) 0.0495(5) Uani 1 1 d .
F32 F 0.75399(11) -0.33873(10) 0.37795(9) 0.0575(3) Uani 1 1 d .
C33 C 0.63324(19) -0.3456(2) 0.52871(17) 0.0614(6) Uani 1 1 d .
F33 F 0.58544(14) -0.43496(13) 0.52245(12) 0.0851(5) Uani 1 1 d .
C34 C 0.59409(19) -0.3047(2) 0.60919(17) 0.0675(7) Uani 1 1 d .
F34 F 0.50901(13) -0.35392(17) 0.68271(11) 0.0989(6) Uani 1 1 d .
C35 C 0.6451(2) -0.2143(2) 0.61425(14) 0.0628(6) Uani 1 1 d .
F35 F 0.61118(13) -0.17458(15) 0.69373(9) 0.0844(5) Uani 1 1 d .
C36 C 0.73283(18) -0.16401(17) 0.53755(14) 0.0513(5) Uani 1 1 d .
F36 F 0.77714(13) -0.07467(11) 0.54998(9) 0.0672(4) Uani 1 1 d .
C41 C 0.97164(16) -0.25684(15) 0.34158(13) 0.0410(4) Uani 1 1 d .
C42 C 1.02308(17) -0.31268(16) 0.41360(13) 0.0447(4) Uani 1 1 d .
F42 F 0.99088(11) -0.28108(10) 0.49777(8) 0.0576(3) Uani 1 1 d .
C43 C 1.10535(18) -0.40177(16) 0.40946(14) 0.0478(4) Uani 1 1 d .
F43 F 1.14981(12) -0.44984(10) 0.48310(9) 0.0644(3) Uani 1 1 d .
C44 C 1.14270(17) -0.44222(16) 0.32864(15) 0.0490(4) Uani 1 1 d .
F44 F 1.22614(11) -0.52654(10) 0.32084(10) 0.0644(3) Uani 1 1 d .
C45 C 1.09421(18) -0.39377(16) 0.25572(14) 0.0477(4) Uani 1 1 d .
F45 F 1.12902(12) -0.43194(11) 0.17546(9) 0.0659(4) Uani 1 1 d .
C46 C 1.01055(17) -0.30506(15) 0.26389(13) 0.0433(4) Uani 1 1 d .
F46 F 0.96773(11) -0.26775(10) 0.18730(8) 0.0566(3) Uani 1 1 d .
C51 C 0.5627(3) 0.3227(3) 0.6937(4) 0.134(2) Uani 1 1 d .
H51 H 0.5187 0.3924 0.6874 0.160 Uiso 1 1 calc R
C52 C 0.6155(4) 0.2817(4) 0.7677(3) 0.1256(17) Uani 1 1 d .
H52 H 0.6082 0.3236 0.8131 0.151 Uiso 1 1 calc R
C53 C 0.6765(4) 0.1814(4) 0.7720(3) 0.1117(13) Uani 1 1 d .
H53 H 0.7131 0.1539 0.8209 0.134 Uiso 1 1 calc R
C54 C 0.6869(3) 0.1211(3) 0.7115(3) 0.1017(11) Uani 1 1 d .
H54 H 0.7285 0.0500 0.7187 0.122 Uiso 1 1 calc R
C55 C 0.6417(4) 0.1561(3) 0.6418(3) 0.1019(10) Uani 1 1 d .
H55 H 0.6534 0.1109 0.5981 0.122 Uiso 1 1 calc R
C56 C 0.5790(3) 0.2539(4) 0.6293(3) 0.1145(15) Uani 1 1 d .
H56 H 0.5459 0.2769 0.5781 0.137 Uiso 1 1 calc R
C61 C 0.4520(3) -0.4488(3) 0.9269(2) 0.0911(9) Uani 1 1 d .
H61 H 0.4188 -0.4137 0.8769 0.109 Uiso 1 1 calc R
C62 C 0.5656(3) -0.4858(3) 0.9079(2) 0.0859(9) Uani 1 1 d .
H62 H 0.6112 -0.4761 0.8446 0.103 Uiso 1 1 calc R
C63 C 0.6135(3) -0.5368(3) 0.9805(2) 0.0927(9) Uani 1 1 d .
H63 H 0.6920 -0.5622 0.9670 0.111 Uiso 1 1 calc R

loop_
_atom_site_aniso_label
_atom_site_aniso_U_11
_atom_site_aniso_U_22
_atom_site_aniso_U_33
_atom_site_aniso_U_23
_atom_site_aniso_U_13
_atom_site_aniso_U_12
P1 0.0528(3) 0.0374(2) 0.0374(2) -0.00993(18) -0.0152(2) 0.00042(19)
B1 0.0457(11) 0.0395(10) 0.0370(10) -0.0114(8) -0.0118(8) 0.0051(8)
C1 0.0631(12) 0.0426(10) 0.0420(10) -0.0121(8) -0.0198(9) -0.0008(9)
C2 0.0537(11) 0.0435(10) 0.0413(10) -0.0102(8) -0.0199(8) 0.0034(8)
C3 0.0459(10) 0.0410(9) 0.0362(9) -0.0099(7) -0.0132(7) 0.0028(7)
C4 0.0442(9) 0.0375(9) 0.0387(9) -0.0105(7) -0.0124(7) 0.0014(7)
C5 0.0446(10) 0.0474(10) 0.0460(10) -0.0049(8) -0.0164(8) -0.0012(8)
C6 0.0538(11) 0.0561(12) 0.0535(11) -0.0099(9) -0.0247(9) -0.0021(9)
C7 0.0526(11) 0.0568(12) 0.0524(11) -0.0036(9) -0.0248(9) 0.0028(9)
C8 0.0520(11) 0.0435(10) 0.0501(11) -0.0107(8) -0.0201(9) 0.0082(8)
C9 0.0437(10) 0.0594(12) 0.0472(11) -0.0131(9) -0.0142(8) 0.0084(9)
C11 0.0602(12) 0.0387(9) 0.0434(10) -0.0103(8) -0.0176(9) -0.0004(8)
C12 0.0664(13) 0.0432(10) 0.0483(11) -0.0151(8) -0.0172(9) 0.0019(9)
C13 0.0649(13) 0.0434(11) 0.0607(13) -0.0181(9) -0.0183(10) 0.0032(9)
C14 0.0548(12) 0.0416(10) 0.0675(13) -0.0067(9) -0.0223(10) -0.0003(9)
C15 0.0585(12) 0.0460(11) 0.0524(11) -0.0001(9) -0.0207(9) -0.0026(9)
C16 0.0555(11) 0.0456(10) 0.0462(10) -0.0074(8) -0.0172(9) -0.0035(8)
C17 0.105(2) 0.0538(13) 0.0478(12) -0.0212(10) -0.0131(12) 0.0121(12)
C18 0.0732(16) 0.0469(12) 0.0912(18) -0.0055(12) -0.0269(14) 0.0097(11)
C19 0.0874(17) 0.0544(12) 0.0399(11) -0.0054(9) -0.0145(10) 0.0031(11)
C21 0.0550(11) 0.0450(10) 0.0417(10) -0.0063(8) -0.0214(8) -0.0036(8)
C22 0.0664(13) 0.0517(11) 0.0492(11) -0.0040(9) -0.0259(10) -0.0118(10)
C23 0.0665(14) 0.0657(14) 0.0624(14) 0.0003(11) -0.0312(11) -0.0206(11)
C24 0.0547(12) 0.0717(14) 0.0518(12) 0.0042(11) -0.0233(10) -0.0114(11)
C25 0.0512(11) 0.0650(13) 0.0435(10) -0.0037(9) -0.0167(9) 0.0001(10)
C26 0.0470(10) 0.0522(11) 0.0428(10) -0.0078(8) -0.0159(8) -0.0005(8)
C27 0.0948(19) 0.0673(15) 0.0759(16) -0.0261(13) -0.0298(14) -0.0232(13)
C28 0.0574(15) 0.115(2) 0.0790(18) -0.0014(16) -0.0191(13) -0.0217(15)
C29 0.0534(12) 0.0702(14) 0.0670(14) -0.0369(12) -0.0111(10) 0.0007(10)
C31 0.0465(10) 0.0437(10) 0.0392(9) -0.0067(8) -0.0138(8) 0.0100(8)
C32 0.0491(11) 0.0456(10) 0.0483(11) -0.0018(8) -0.0164(9) 0.0033(8)
F32 0.0648(7) 0.0490(6) 0.0606(7) -0.0129(5) -0.0193(6) -0.0053(5)
C33 0.0527(12) 0.0580(13) 0.0608(13) 0.0105(10) -0.0195(10) -0.0016(10)
F33 0.0779(10) 0.0723(9) 0.0933(11) 0.0183(8) -0.0290(8) -0.0289(8)
C34 0.0466(12) 0.0778(16) 0.0526(13) 0.0145(11) -0.0065(10) 0.0047(11)
F34 0.0621(9) 0.1268(14) 0.0662(9) 0.0231(9) 0.0038(7) -0.0073(9)
C35 0.0552(12) 0.0783(15) 0.0368(10) -0.0047(10) -0.0081(9) 0.0276(12)
F35 0.0799(10) 0.1102(12) 0.0417(7) -0.0155(7) -0.0052(6) 0.0344(8)
C36 0.0557(11) 0.0489(11) 0.0427(10) -0.0094(8) -0.0131(9) 0.0144(9)
F36 0.0913(10) 0.0608(7) 0.0466(7) -0.0226(6) -0.0119(6) 0.0082(7)
C41 0.0443(10) 0.0395(9) 0.0382(9) -0.0087(7) -0.0123(7) 0.0016(7)
C42 0.0511(10) 0.0438(10) 0.0399(9) -0.0133(8) -0.0135(8) 0.0041(8)
F42 0.0742(8) 0.0586(7) 0.0417(6) -0.0164(5) -0.0247(5) 0.0186(6)
C43 0.0527(11) 0.0427(10) 0.0505(11) -0.0090(8) -0.0234(9) 0.0058(8)
F43 0.0794(9) 0.0556(7) 0.0649(8) -0.0135(6) -0.0412(7) 0.0200(6)
C44 0.0480(10) 0.0389(10) 0.0608(12) -0.0154(9) -0.0180(9) 0.0094(8)
F44 0.0646(8) 0.0524(7) 0.0820(9) -0.0269(6) -0.0312(7) 0.0239(6)
C45 0.0534(11) 0.0434(10) 0.0479(10) -0.0190(8) -0.0136(9) 0.0068(8)
F45 0.0815(9) 0.0614(7) 0.0584(7) -0.0313(6) -0.0216(6) 0.0228(6)
C46 0.0488(10) 0.0409(9) 0.0419(9) -0.0115(8) -0.0165(8) 0.0042(8)
F46 0.0740(8) 0.0551(7) 0.0488(6) -0.0231(5) -0.0297(6) 0.0189(6)
C51 0.087(2) 0.0637(19) 0.154(4) 0.036(2) 0.044(3) 0.0202(16)
C52 0.172(4) 0.094(3) 0.095(3) -0.036(2) 0.027(3) -0.071(3)
C53 0.115(3) 0.106(3) 0.123(3) 0.006(2) -0.067(3) -0.029(2)
C54 0.0740(19) 0.082(2) 0.121(3) -0.004(2) -0.010(2) 0.0090(16)
C55 0.106(3) 0.106(3) 0.079(2) -0.0230(19) 0.000(2) -0.012(2)
C56 0.0699(19) 0.168(4) 0.072(2) 0.030(2) -0.0200(16) -0.013(2)
C61 0.085(2) 0.114(2) 0.0805(19) -0.0330(18) -0.0186(16) -0.0185(18)
C62 0.0806(19) 0.110(2) 0.0704(17) -0.0446(17) 0.0062(14) -0.0329(17)
C63 0.0641(16) 0.123(3) 0.094(2) -0.049(2) -0.0041(15) -0.0109(16)

loop_
_atom_type_symbol
_atom_type_description
_atom_type_scat_dispersion_real
_atom_type_scat_dispersion_imag
_atom_type_scat_source
C C 0.0181 0.0091 'International Tables Vol C Tables 4.2.6.8 and 6.1.1.4'
H H 0.0000 0.0000 'International Tables Vol C Tables 4.2.6.8 and 6.1.1.4'
B B 0.0090 0.0039 'International Tables Vol C Tables 4.2.6.8 and 6.1.1.4'
F F 0.0727 0.0534 'International Tables Vol C Tables 4.2.6.8 and 6.1.1.4'
P P 0.2955 0.4335 'International Tables Vol C Tables 4.2.6.8 and 6.1.1.4'

loop_
_geom_angle_atom_site_label_1
_geom_angle_atom_site_label_2
_geom_angle_atom_site_label_3
_geom_angle
_geom_angle_site_symmetry_3
C1 P1 C3 102.90(9) .
C1 P1 C11 118.43(9) .
C3 P1 C11 106.22(9) .
C1 P1 C21 106.79(9) .
C3 P1 C21 118.01(9) .
C11 P1 C21 105.21(9) .
C2 B1 C31 114.42(15) .
C2 B1 C41 102.72(15) .
C31 B1 C41 102.42(14) .
C2 B1 C4 111.99(15) .
C31 B1 C4 109.50(15) .
C41 B1 C4 115.43(14) .
C2 C1 P1 106.69(13) .
C1 C2 B1 117.86(16) .
C8 C3 C4 103.99(14) .
C8 C3 P1 110.69(12) .
C4 C3 P1 120.38(12) .
C5 C4 C3 98.63(14) .
C5 C4 B1 116.59(15) .
C3 C4 B1 120.58(14) .
C9 C5 C6 102.59(16) .
C9 C5 C4 102.39(15) .
C6 C5 C4 110.27(16) .
C5 C6 C7 103.28(16) .
C8 C7 C6 102.15(15) .
C7 C8 C9 100.73(17) .
C7 C8 C3 105.80(16) .
C9 C8 C3 103.11(15) .
C5 C9 C8 94.36(15) .
C16 C11 C12 119.06(17) .
C16 C11 P1 117.73(14) .
C12 C11 P1 123.19(15) .
C13 C12 C11 118.82(19) .
C13 C12 C17 116.31(19) .
C11 C12 C17 124.85(18) .
C14 C13 C12 123.0(2) .
C13 C14 C15 117.36(19) .
C13 C14 C18 121.0(2) .
C15 C14 C18 121.7(2) .
C14 C15 C16 122.94(19) .
C15 C16 C11 118.70(19) .
C15 C16 C19 116.23(18) .
C11 C16 C19 125.04(18) .
C26 C21 C22 118.50(19) .
C26 C21 P1 124.76(15) .
C22 C21 P1 116.65(16) .
C23 C22 C21 118.8(2) .
C23 C22 C27 116.4(2) .
C21 C22 C27 124.8(2) .
C24 C23 C22 123.3(2) .
C23 C24 C25 117.2(2) .
C23 C24 C28 122.4(2) .
C25 C24 C28 120.4(2) .
C24 C25 C26 122.7(2) .
C25 C26 C21 119.43(19) .
C25 C26 C29 116.24(19) .
C21 C26 C29 124.30(18) .
C36 C31 C32 112.35(18) .
C36 C31 B1 127.98(18) .
C32 C31 B1 119.67(16) .
F32 C32 C33 114.9(2) .
F32 C32 C31 119.74(17) .
C33 C32 C31 125.3(2) .
F33 C33 C34 120.0(2) .
F33 C33 C32 120.9(2) .
C34 C33 C32 119.1(2) .
F34 C34 C35 120.4(3) .
F34 C34 C33 120.7(3) .
C35 C34 C33 118.9(2) .
F35 C35 C34 120.3(2) .
F35 C35 C36 119.9(3) .
C34 C35 C36 119.8(2) .
F36 C36 C31 120.49(18) .
F36 C36 C35 114.92(19) .
C31 C36 C35 124.6(2) .
C46 C41 C42 111.54(16) .
C46 C41 B1 129.84(16) .
C42 C41 B1 118.58(15) .
F42 C42 C43 114.23(16) .
F42 C42 C41 119.98(16) .
C43 C42 C41 125.78(17) .
F43 C43 C44 119.56(17) .
F43 C43 C42 121.16(18) .
C44 C43 C42 119.27(17) .
F44 C44 C45 120.72(18) .
F44 C44 C43 120.83(18) .
C45 C44 C43 118.44(17) .
F45 C45 C44 119.77(17) .
F45 C45 C46 120.20(17) .
C44 C45 C46 120.02(17) .
F46 C46 C45 113.52(16) .
F46 C46 C41 121.61(16) .
C45 C46 C41 124.86(17) .
C52 C51 C56 116.5(3) .
C53 C52 C51 118.2(4) .
C54 C53 C52 122.4(4) .
C55 C54 C53 121.5(4) .
C54 C55 C56 122.2(4) .
C55 C56 C51 119.1(4) .
C62 C61 C63 119.4(3) 2_647
C61 C62 C63 120.1(3) .
C62 C63 C61 120.5(3) 2_647

loop_
_geom_bond_atom_site_label_1
_geom_bond_atom_site_label_2
_geom_bond_distance
_geom_bond_site_symmetry_2
P1 C1 1.8023(19) .
P1 C3 1.8304(19) .
P1 C11 1.8333(19) .
P1 C21 1.834(2) .
B1 C2 1.648(3) .
B1 C31 1.670(3) .
B1 C41 1.687(3) .
B1 C4 1.695(3) .
C1 C2 1.538(3) .
C3 C8 1.567(3) .
C3 C4 1.601(2) .
C4 C5 1.551(3) .
C5 C9 1.516(3) .
C5 C6 1.543(3) .
C6 C7 1.552(3) .
C7 C8 1.529(3) .
C8 C9 1.532(3) .
C11 C16 1.415(3) .
C11 C12 1.417(3) .
C12 C13 1.389(3) .
C12 C17 1.505(3) .
C13 C14 1.379(3) .
C14 C15 1.383(3) .
C14 C18 1.506(3) .
C15 C16 1.393(3) .
C16 C19 1.508(3) .
C21 C26 1.412(3) .
C21 C22 1.416(3) .
C22 C23 1.393(3) .
C22 C27 1.509(3) .
C23 C24 1.373(4) .
C24 C25 1.384(3) .
C24 C28 1.506(3) .
C25 C26 1.388(3) .
C26 C29 1.504(3) .
C31 C36 1.382(3) .
C31 C32 1.391(3) .
C32 F32 1.355(2) .
C32 C33 1.381(3) .
C33 F33 1.342(3) .
C33 C34 1.372(4) .
C34 F34 1.342(3) .
C34 C35 1.367(4) .
C35 F35 1.350(3) .
C35 C36 1.388(3) .
C36 F36 1.359(3) .
C41 C46 1.386(3) .
C41 C42 1.394(3) .
C42 F42 1.363(2) .
C42 C43 1.374(3) .
C43 F43 1.345(2) .
C43 C44 1.373(3) .
C44 F44 1.345(2) .
C44 C45 1.366(3) .
C45 F45 1.350(2) .
C45 C46 1.384(3) .
C46 F46 1.358(2) .
C51 C52 1.403(7) .
C51 C56 1.405(7) .
C52 C53 1.339(6) .
C53 C54 1.292(6) .
C54 C55 1.282(5) .
C55 C56 1.326(6) .
C61 C62 1.361(4) .
C61 C63 1.371(4) 2_647
C62 C63 1.364(5) .
C63 C61 1.371(4) 2_647

loop_
_geom_torsion_atom_site_label_1
_geom_torsion_atom_site_label_2
_geom_torsion_atom_site_label_3
_geom_torsion_atom_site_label_4
_geom_torsion
_geom_torsion_site_symmetry_1
_geom_torsion_site_symmetry_4
C3 P1 C1 C2 61.03(15) . .
C11 P1 C1 C2 177.76(13) . .
C21 P1 C1 C2 -63.88(15) . .
P1 C1 C2 B1 -72.27(19) . .
C31 B1 C2 C1 -82.7(2) . .
C41 B1 C2 C1 167.12(16) . .
C4 B1 C2 C1 42.6(2) . .
C1 P1 C3 C8 88.32(14) . .
C11 P1 C3 C8 -36.79(15) . .
C21 P1 C3 C8 -154.45(12) . .
C1 P1 C3 C4 -33.07(16) . .
C11 P1 C3 C4 -158.19(14) . .
C21 P1 C3 C4 84.16(15) . .
C8 C3 C4 C5 12.05(17) . .
P1 C3 C4 C5 136.66(14) . .
C8 C3 C4 B1 -115.95(17) . .
P1 C3 C4 B1 8.7(2) . .
C2 B1 C4 C5 -127.59(17) . .
C31 B1 C4 C5 0.4(2) . .
C41 B1 C4 C5 115.34(18) . .
C2 B1 C4 C3 -8.2(2) . .
C31 B1 C4 C3 119.83(17) . .
C41 B1 C4 C3 -125.27(17) . .
C3 C4 C5 C9 -45.52(16) . .
B1 C4 C5 C9 85.13(18) . .
C3 C4 C5 C6 63.08(18) . .
B1 C4 C5 C6 -166.26(15) . .
C9 C5 C6 C7 29.6(2) . .
C4 C5 C6 C7 -78.87(19) . .
C5 C6 C7 C8 7.1(2) . .
C6 C7 C8 C9 -40.91(19) . .
C6 C7 C8 C3 66.15(19) . .
C4 C3 C8 C7 -81.06(17) . .
P1 C3 C8 C7 148.31(13) . .
C4 C3 C8 C9 24.29(18) . .
P1 C3 C8 C9 -106.34(15) . .
C6 C5 C9 C8 -53.55(17) . .
C4 C5 C9 C8 60.81(16) . .
C7 C8 C9 C5 58.32(17) . .
C3 C8 C9 C5 -50.87(17) . .
C1 P1 C11 C16 172.61(15) . .
C3 P1 C11 C16 -72.44(18) . .
C21 P1 C11 C16 53.43(18) . .
C1 P1 C11 C12 -9.1(2) . .
C3 P1 C11 C12 105.83(18) . .
C21 P1 C11 C12 -128.30(18) . .
C16 C11 C12 C13 -2.7(3) . .
P1 C11 C12 C13 179.05(17) . .
C16 C11 C12 C17 175.7(2) . .
P1 C11 C12 C17 -2.5(3) . .
C11 C12 C13 C14 0.8(3) . .
C17 C12 C13 C14 -177.8(2) . .
C12 C13 C14 C15 0.7(3) . .
C12 C13 C14 C18 179.0(2) . .
C13 C14 C15 C16 -0.3(3) . .
C18 C14 C15 C16 -178.6(2) . .
C14 C15 C16 C11 -1.6(3) . .
C14 C15 C16 C19 176.3(2) . .
C12 C11 C16 C15 3.1(3) . .
P1 C11 C16 C15 -178.56(16) . .
C12 C11 C16 C19 -174.7(2) . .
P1 C11 C16 C19 3.7(3) . .
C1 P1 C21 C26 108.51(17) . .
C3 P1 C21 C26 -6.6(2) . .
C11 P1 C21 C26 -124.81(17) . .
C1 P1 C21 C22 -74.88(16) . .
C3 P1 C21 C22 170.00(14) . .
C11 P1 C21 C22 51.80(17) . .
C26 C21 C22 C23 3.4(3) . .
P1 C21 C22 C23 -173.42(16) . .
C26 C21 C22 C27 -175.9(2) . .
P1 C21 C22 C27 7.3(3) . .
C21 C22 C23 C24 -1.0(3) . .
C27 C22 C23 C24 178.4(2) . .
C22 C23 C24 C25 -1.8(3) . .
C22 C23 C24 C28 179.2(2) . .
C23 C24 C25 C26 2.1(3) . .
C28 C24 C25 C26 -178.9(2) . .
C24 C25 C26 C21 0.4(3) . .
C24 C25 C26 C29 -178.1(2) . .
C22 C21 C26 C25 -3.1(3) . .
P1 C21 C26 C25 173.41(15) . .
C22 C21 C26 C29 175.19(19) . .
P1 C21 C26 C29 -8.3(3) . .
C2 B1 C31 C36 15.0(3) . .
C41 B1 C31 C36 125.38(19) . .
C4 B1 C31 C36 -111.6(2) . .
C2 B1 C31 C32 -164.03(16) . .
C41 B1 C31 C32 -53.7(2) . .
C4 B1 C31 C32 69.3(2) . .
C36 C31 C32 F32 -179.35(16) . .
B1 C31 C32 F32 -0.1(3) . .
C36 C31 C32 C33 2.3(3) . .
B1 C31 C32 C33 -178.52(18) . .
F32 C32 C33 F33 0.2(3) . .
C31 C32 C33 F33 178.62(18) . .
F32 C32 C33 C34 -179.51(18) . .
C31 C32 C33 C34 -1.1(3) . .
F33 C33 C34 F34 0.8(3) . .
C32 C33 C34 F34 -179.51(19) . .
F33 C33 C34 C35 179.25(19) . .
C32 C33 C34 C35 -1.1(3) . .
F34 C34 C35 F35 0.7(3) . .
C33 C34 C35 F35 -177.77(18) . .
F34 C34 C35 C36 -179.81(19) . .
C33 C34 C35 C36 1.7(3) . .
C32 C31 C36 F36 178.36(17) . .
B1 C31 C36 F36 -0.8(3) . .
C32 C31 C36 C35 -1.6(3) . .
B1 C31 C36 C35 179.33(18) . .
F35 C35 C36 F36 -0.8(3) . .
C34 C35 C36 F36 179.73(18) . .
F35 C35 C36 C31 179.14(18) . .
C34 C35 C36 C31 -0.4(3) . .
C2 B1 C41 C46 -119.8(2) . .
C31 B1 C41 C46 121.3(2) . .
C4 B1 C41 C46 2.4(3) . .
C2 B1 C41 C42 57.9(2) . .
C31 B1 C41 C42 -61.0(2) . .
C4 B1 C41 C42 -179.92(16) . .
C46 C41 C42 F42 -176.51(17) . .
B1 C41 C42 F42 5.4(3) . .
C46 C41 C42 C43 2.3(3) . .
B1 C41 C42 C43 -175.81(19) . .
F42 C42 C43 F43 -1.3(3) . .
C41 C42 C43 F43 179.91(18) . .
F42 C42 C43 C44 178.78(18) . .
C41 C42 C43 C44 -0.1(3) . .
F43 C43 C44 F44 -2.4(3) . .
C42 C43 C44 F44 177.56(19) . .
F43 C43 C44 C45 178.45(19) . .
C42 C43 C44 C45 -1.6(3) . .
F44 C44 C45 F45 1.0(3) . .
C43 C44 C45 F45 -179.85(18) . .
F44 C44 C45 C46 -178.32(18) . .
C43 C44 C45 C46 0.8(3) . .
F45 C45 C46 F46 2.6(3) . .
C44 C45 C46 F46 -178.11(18) . .
F45 C45 C46 C41 -177.62(18) . .
C44 C45 C46 C41 1.7(3) . .
C42 C41 C46 F46 176.73(17) . .
B1 C41 C46 F46 -5.5(3) . .
C42 C41 C46 C45 -3.1(3) . .
B1 C41 C46 C45 174.72(19) . .
C56 C51 C52 C53 -0.2(5) . .
C51 C52 C53 C54 -0.9(6) . .
C52 C53 C54 C55 2.1(6) . .
C53 C54 C55 C56 -2.1(6) . .
C54 C55 C56 C51 1.0(6) . .
C52 C51 C56 C55 0.2(5) . .
C63 C61 C62 C63 0.1(5) 2_647 .
C61 C62 C63 C61 -0.1(5) . 2_647
